data_4518446
loop_
_publ_author_name
'Lu, Huangjie'
'Zheng, Zhaofa'
'Li, Zi-Jian'
'Bao, Hongliang'
'Guo, Xiaojing'
'Guo, Xiaofeng'
'Lin, Jian'
'Qian, Yuan'
'Wang, Jian-Qiang'

_publ_section_title
;
 Achieving UV and X-ray Dual Photochromism in a Metal-Organic Hybrid via
 Structural Modulation.
;
_journal_issue 2
_journal_name_full 'ACS applied materials &amp; interfaces'
_journal_page_first 2745
_journal_page_last 2752
_journal_paper_doi 10.1021/acsami.0c20036
_journal_volume 13
_journal_year 2021
_chemical_formula_moiety 'C33 N6 O7 Tm'
_chemical_formula_sum 'C33 N6 O7 Tm'
_chemical_formula_weight 761.32
_chemical_melting_point ?
_chemical_name_common 'Thulium 2,2':6',2''-terpyridine-4'-carboxyli'
_space_group_crystal_system monoclinic
_space_group_IT_number 14
_space_group_name_Hall '-P 2ybc'
_space_group_name_H-M_alt 'P 1 21/c 1'
_audit_creation_method SHELXL-2014/7
_cell_angle_alpha 90
_cell_angle_beta 106.392(7)
_cell_angle_gamma 90
_cell_formula_units_Z 4
_cell_length_a 8.8508(16)
_cell_length_b 37.001(5)
_cell_length_c 9.4346(17)
_cell_measurement_reflns_used 9924
_cell_measurement_temperature 293(2)
_cell_measurement_theta_max 55.652
_cell_measurement_theta_min 4.404
_cell_volume 2964.1(9)
_computing_cell_refinement 'Bruker SAINT'
_computing_data_collection 'Bruker APEX2'
_computing_data_reduction 'Bruker SAINT'
_computing_molecular_graphics 'Bruker SHELXTL'
_computing_publication_material 'Bruker SHELXTL'
_computing_structure_refinement 'SHELXL-2014 (Sheldrick, 2014)'
_computing_structure_solution 'SHELXS-97 (Sheldrick 2008)'
_diffrn_ambient_temperature 293(2)
_diffrn_measured_fraction_theta_full 0.996
_diffrn_measured_fraction_theta_max 0.973
_diffrn_measurement_device_type 'Bruker APEX-II CCD'
_diffrn_measurement_method '0.5 wide w/ exposures'
_diffrn_radiation_type MoK\a
_diffrn_radiation_wavelength 0.71073
_diffrn_reflns_av_R_equivalents 0.0571
_diffrn_reflns_av_unetI/netI 0.0488
_diffrn_reflns_Laue_measured_fraction_full 0.996
_diffrn_reflns_Laue_measured_fraction_max 0.973
_diffrn_reflns_limit_h_max 10
_diffrn_reflns_limit_h_min -11
_diffrn_reflns_limit_k_max 47
_diffrn_reflns_limit_k_min -46
_diffrn_reflns_limit_l_max 12
_diffrn_reflns_limit_l_min -11
_diffrn_reflns_number 33301
_diffrn_reflns_point_group_measured_fraction_full 0.996
_diffrn_reflns_point_group_measured_fraction_max 0.973
_diffrn_reflns_theta_full 25.242
_diffrn_reflns_theta_max 27.826
_diffrn_reflns_theta_min 2.202
_exptl_absorpt_coefficient_mu 3.053
_exptl_absorpt_correction_T_max 0.885
_exptl_absorpt_correction_T_min 0.803
_exptl_absorpt_correction_type multi-scan
_exptl_absorpt_process_details SHELTXPREP
_exptl_crystal_colour colorless
_exptl_crystal_density_diffrn 1.706
_exptl_crystal_description block
_exptl_crystal_F_000 1460
_exptl_crystal_size_max 0.08
_exptl_crystal_size_mid 0.06
_exptl_crystal_size_min 0.04
_refine_diff_density_max 1.232
_refine_diff_density_min -1.587
_refine_diff_density_rms 0.184
_refine_ls_extinction_method none
_refine_ls_goodness_of_fit_ref 1.059
_refine_ls_hydrogen_treatment undef
_refine_ls_matrix_type full
_refine_ls_number_parameters 424
_refine_ls_number_reflns 6853
_refine_ls_number_restraints 0
_refine_ls_restrained_S_all 1.059
_refine_ls_R_factor_all 0.0609
_refine_ls_R_factor_gt 0.0416
_refine_ls_shift/su_max 0.002
_refine_ls_shift/su_mean 0.000
_refine_ls_structure_factor_coef Fsqd
_refine_ls_weighting_details 'w=1/[\s^2^(Fo^2^)+(0.0327P)^2^+18.9127P] where P=(Fo^2^+2Fc^2^)/3'
_refine_ls_weighting_scheme calc
_refine_ls_wR_factor_gt 0.0932
_refine_ls_wR_factor_ref 0.1061
_reflns_Friedel_coverage 0.000
_reflns_number_gt 5585
_reflns_number_total 6853
_reflns_threshold_expression 'I > 2\s(I)'
_cod_data_source_file am0c20036_si_002.cif
_cod_data_source_block TmTPC-1beforeUV
_cod_depositor_comments
;
The following automatic conversions were performed:

data item '_chemical_melting_point' value 'N/a' was changed to '?' --
the value is undefined or not given.

Automatic conversion script
Id: cif_fix_values 7556 2019-12-06 15:28:31Z antanas 
;
_cod_original_sg_symbol_H-M 'P 21/c'
_cod_database_code 4518446
_shelx_shelxl_version_number 2014/7
_shelx_space_group_comment
;
The symmetry employed for this shelxl refinement is uniquely defined
by the following loop, which should always be used as a source of
symmetry information in preference to the above space-group names.
They are only intended as comments.
;

loop_
_space_group_symop_operation_xyz
'x, y, z'
'-x, y+1/2, -z+1/2'
'-x, -y, -z'
'x, -y-1/2, z-1/2'

loop_
_atom_site_label
_atom_site_type_symbol
_atom_site_fract_x
_atom_site_fract_y
_atom_site_fract_z
_atom_site_U_iso_or_equiv
_atom_site_adp_type
_atom_site_occupancy
_atom_site_site_symmetry_order
_atom_site_calc_flag
_atom_site_refinement_flags_posn
_atom_site_refinement_flags_adp
_atom_site_refinement_flags_occupancy
_atom_site_disorder_assembly
_atom_site_disorder_group
Tm1 Tm 0.84247(3) 0.57010(2) 0.31794(2) 0.02128(8) Uani 1 1 d . . . . .
O1 O 0.8588(5) 0.53189(11) 0.5428(4) 0.0289(9) Uani 1 1 d . . . . .
O2 O 0.9384(5) 0.58823(11) 0.5706(4) 0.0322(9) Uani 1 1 d . . . . .
O3 O 0.6851(5) 0.60570(11) 0.1147(4) 0.0340(10) Uani 1 1 d . . . . .
O4 O 1.0826(5) 0.53882(12) 0.3864(5) 0.0337(10) Uani 1 1 d . . . . .
O5 O 0.7659(6) 0.63268(12) 0.3305(4) 0.0379(10) Uani 1 1 d . . . . .
O6 O 0.5967(6) 0.56457(14) 0.3394(6) 0.0492(13) Uani 1 1 d . . . . .
O7 O 0.3676(7) 0.5535(2) 0.3716(9) 0.094(2) Uani 1 1 d . . . . .
N1 N 0.7496(6) 0.51180(13) 1.1949(5) 0.0261(10) Uani 1 1 d . . . . .
N2 N 0.9096(6) 0.55843(13) 1.0784(5) 0.0234(10) Uani 1 1 d . . . . .
N3 N 1.0487(6) 0.60912(14) 1.2705(5) 0.0305(11) Uani 1 1 d . . . . .
N4 N 0.1976(7) 0.67380(16) -0.2231(6) 0.0389(13) Uani 1 1 d . . . . .
N5 N 0.4881(6) 0.73279(14) -0.0016(6) 0.0349(12) Uani 1 1 d . . . . .
N6 N 0.7657(7) 0.76967(16) 0.3179(6) 0.0439(14) Uani 1 1 d . . . . .
C1 C 0.8351(6) 0.53216(15) 0.9878(6) 0.0222(11) Uani 1 1 d . . . . .
C2 C 0.9059(7) 0.55914(15) 0.6229(6) 0.0249(12) Uani 1 1 d . . . . .
C3 C 0.6197(7) 0.66793(16) 0.1272(7) 0.0299(13) Uani 1 1 d . . . . .
C4 C 1.0734(7) 0.61082(15) 1.1355(6) 0.0257(12) Uani 1 1 d . . . . .
C5 C 0.7522(7) 0.50503(15) 1.0546(6) 0.0240(11) Uani 1 1 d . . . . .
C6 C 0.9913(7) 0.58380(15) 1.0271(6) 0.0231(11) Uani 1 1 d . . . . .
C7 C 0.6099(8) 0.44927(19) 1.0468(8) 0.0414(16) Uani 1 1 d . . . . .
C8 C 0.6941(7) 0.63327(17) 0.1960(7) 0.0316(13) Uani 1 1 d . . . . .
C9 C 0.4964(7) 0.66762(17) -0.0041(7) 0.0309(13) Uani 1 1 d . . . . .
C10 C 0.8328(7) 0.53093(16) 0.8386(6) 0.0249(12) Uani 1 1 d . . . . .
C11 C 0.6109(8) 0.45596(19) 1.1926(7) 0.0382(15) Uani 1 1 d . . . . .
C12 C 0.6760(8) 0.70089(18) 0.1929(7) 0.0369(15) Uani 1 1 d . . . . .
C13 C 0.6785(8) 0.48757(17) 1.2614(7) 0.0336(14) Uani 1 1 d . . . . .
C14 C 0.9130(7) 0.55763(15) 0.7843(6) 0.0250(12) Uani 1 1 d . . . . .
C15 C 0.0662(9) 0.6768(2) -0.3362(8) 0.051(2) Uani 1 1 d . . . . .
C16 C 0.6831(7) 0.47418(17) 0.9774(6) 0.0321(13) Uani 1 1 d . . . . .
C17 C 0.4319(8) 0.70076(17) -0.0614(6) 0.0330(14) Uani 1 1 d . . . . .
C18 C 0.9944(7) 0.58414(16) 0.8796(6) 0.0261(12) Uani 1 1 d . . . . .
C19 C 0.6091(8) 0.73274(17) 0.1222(7) 0.0338(14) Uani 1 1 d . . . . .
C20 C 1.1259(8) 0.6322(2) 1.3759(7) 0.0415(17) Uani 1 1 d . . . . .
C21 C 1.1725(9) 0.63698(19) 1.1043(7) 0.0417(17) Uani 1 1 d . . . . .
C22 C 0.6670(8) 0.76910(19) 0.1827(7) 0.0379(15) Uani 1 1 d . . . . .
C23 C 0.2904(8) 0.70297(19) -0.1917(7) 0.0357(14) Uani 1 1 d . . . . .
C24 C 0.2612(10) 0.7351(2) -0.2728(8) 0.052(2) Uani 1 1 d . . . . .
C25 C 0.4944(10) 0.5676(3) 0.4004(11) 0.066(2) Uani 1 1 d . . . . .
C26 C 0.0248(10) 0.7077(3) -0.4214(8) 0.059(2) Uani 1 1 d . . . . .
C27 C 0.8131(10) 0.8023(2) 0.3781(9) 0.0527(19) Uani 1 1 d . . . . .
C28 C 0.6652(11) 0.8333(2) 0.1610(11) 0.066(2) Uani 1 1 d . . . . .
C29 C 0.7637(11) 0.8345(2) 0.3064(11) 0.060(2) Uani 1 1 d . . . . .
C30 C 0.1247(11) 0.7368(3) -0.3922(9) 0.065(2) Uani 1 1 d . . . . .
C31 C 1.2269(10) 0.6584(2) 1.3528(8) 0.054(2) Uani 1 1 d . . . . .
C32 C 1.2489(10) 0.6617(2) 1.2136(9) 0.053(2) Uani 1 1 d . . . . .
C33 C 0.6145(9) 0.79997(18) 0.0977(10) 0.051(2) Uani 1 1 d . . . . .

loop_
_atom_site_aniso_label
_atom_site_aniso_U_11
_atom_site_aniso_U_22
_atom_site_aniso_U_33
_atom_site_aniso_U_23
_atom_site_aniso_U_13
_atom_site_aniso_U_12
Tm1 0.02280(14) 0.02604(14) 0.01528(11) 0.00175(10) 0.00585(8) -0.00061(10)
O1 0.040(2) 0.029(2) 0.0188(18) -0.0032(16) 0.0109(17) -0.0063(18)
O2 0.045(3) 0.034(2) 0.0169(18) 0.0011(17) 0.0084(17) -0.002(2)
O3 0.040(3) 0.030(2) 0.030(2) 0.0000(18) 0.0050(19) 0.0055(19)
O4 0.028(2) 0.036(2) 0.037(2) 0.0086(19) 0.0088(18) 0.0050(19)
O5 0.044(3) 0.039(3) 0.026(2) 0.0048(18) 0.0017(19) 0.010(2)
O6 0.030(3) 0.061(3) 0.064(3) 0.008(3) 0.025(2) -0.002(2)
O7 0.040(4) 0.137(7) 0.120(6) -0.014(5) 0.045(4) -0.021(4)
N1 0.028(3) 0.031(3) 0.020(2) 0.0011(19) 0.0069(19) -0.005(2)
N2 0.026(3) 0.028(2) 0.018(2) -0.0001(18) 0.0071(18) 0.0009(19)
N3 0.035(3) 0.034(3) 0.025(2) -0.004(2) 0.012(2) -0.005(2)
N4 0.036(3) 0.049(3) 0.031(3) 0.000(2) 0.009(2) -0.003(3)
N5 0.033(3) 0.034(3) 0.035(3) 0.006(2) 0.006(2) 0.004(2)
N6 0.046(4) 0.042(3) 0.041(3) -0.006(3) 0.009(3) -0.003(3)
C1 0.022(3) 0.025(3) 0.021(2) -0.001(2) 0.007(2) -0.002(2)
C2 0.031(3) 0.029(3) 0.016(2) 0.005(2) 0.008(2) 0.003(2)
C3 0.034(3) 0.025(3) 0.031(3) 0.007(2) 0.010(2) 0.002(2)
C4 0.031(3) 0.027(3) 0.021(2) 0.000(2) 0.010(2) 0.001(2)
C5 0.024(3) 0.027(3) 0.020(2) 0.001(2) 0.005(2) -0.001(2)
C6 0.029(3) 0.021(3) 0.022(2) 0.001(2) 0.010(2) 0.004(2)
C7 0.041(4) 0.043(4) 0.040(4) 0.001(3) 0.010(3) -0.005(3)
C8 0.027(3) 0.036(3) 0.032(3) 0.010(3) 0.010(3) 0.005(3)
C9 0.027(3) 0.034(3) 0.032(3) 0.007(3) 0.009(2) 0.005(3)
C10 0.026(3) 0.031(3) 0.018(2) 0.001(2) 0.008(2) 0.003(2)
C11 0.031(4) 0.041(4) 0.043(4) 0.004(3) 0.012(3) -0.009(3)
C12 0.034(4) 0.043(4) 0.030(3) 0.005(3) 0.002(3) 0.003(3)
C13 0.040(4) 0.030(3) 0.030(3) 0.005(2) 0.009(3) -0.012(3)
C14 0.035(3) 0.027(3) 0.014(2) 0.002(2) 0.008(2) 0.005(2)
C15 0.041(4) 0.081(6) 0.030(3) -0.007(4) 0.008(3) 0.006(4)
C16 0.033(3) 0.033(3) 0.028(3) -0.002(2) 0.004(2) -0.004(3)
C17 0.039(4) 0.034(3) 0.024(3) 0.006(2) 0.005(3) 0.007(3)
C18 0.030(3) 0.030(3) 0.018(2) 0.002(2) 0.008(2) 0.003(2)
C19 0.032(3) 0.030(3) 0.038(3) 0.003(3) 0.006(3) 0.002(3)
C20 0.042(4) 0.052(4) 0.035(3) -0.017(3) 0.018(3) -0.022(3)
C21 0.049(4) 0.047(4) 0.037(3) -0.009(3) 0.023(3) -0.021(3)
C22 0.033(4) 0.041(4) 0.039(3) -0.006(3) 0.010(3) 0.001(3)
C23 0.027(3) 0.048(4) 0.030(3) 0.006(3) 0.004(3) 0.004(3)
C24 0.051(5) 0.052(5) 0.045(4) 0.017(4) -0.001(3) 0.010(4)
C25 0.044(5) 0.090(7) 0.071(6) -0.019(5) 0.026(4) -0.010(5)
C26 0.050(5) 0.085(6) 0.036(4) -0.002(4) 0.001(3) 0.013(5)
C27 0.054(5) 0.050(5) 0.054(4) -0.016(4) 0.015(4) -0.008(4)
C28 0.065(6) 0.046(5) 0.085(7) 0.001(5) 0.016(5) 0.000(4)
C29 0.057(5) 0.053(5) 0.075(6) -0.013(4) 0.027(5) -0.010(4)
C30 0.058(6) 0.072(6) 0.051(5) 0.016(4) -0.007(4) 0.014(5)
C31 0.061(5) 0.065(5) 0.046(4) -0.028(4) 0.031(4) -0.040(4)
C32 0.056(5) 0.057(5) 0.054(4) -0.017(4) 0.029(4) -0.029(4)
C33 0.046(4) 0.025(3) 0.074(5) 0.006(3) 0.002(4) 0.003(3)

loop_
_atom_type_symbol
_atom_type_description
_atom_type_scat_dispersion_real
_atom_type_scat_dispersion_imag
_atom_type_scat_source
C C 0.0033 0.0016 'International Tables Vol C Tables 4.2.6.8 and 6.1.1.4'
N N 0.0061 0.0033 'International Tables Vol C Tables 4.2.6.8 and 6.1.1.4'
O O 0.0106 0.0060 'International Tables Vol C Tables 4.2.6.8 and 6.1.1.4'
Tm Tm -0.3139 5.2483 'International Tables Vol C Tables 4.2.6.8 and 6.1.1.4'

loop_
_geom_angle_atom_site_label_1
_geom_angle_atom_site_label_2
_geom_angle_atom_site_label_3
_geom_angle
_geom_angle_site_symmetry_1
_geom_angle_site_symmetry_3
_geom_angle_publ_flag
O6 Tm1 O4 138.97(17) . . ?
O6 Tm1 O2 90.92(18) . . ?
O4 Tm1 O2 79.90(15) . . ?
O6 Tm1 O3 76.46(17) . . ?
O4 Tm1 O3 139.62(15) . . ?
O2 Tm1 O3 126.96(14) . . ?
O6 Tm1 O5 77.99(18) . . ?
O4 Tm1 O5 134.58(16) . . ?
O2 Tm1 O5 73.06(14) . . ?
O3 Tm1 O5 53.99(14) . . ?
O6 Tm1 N3 148.62(18) . 1_554 ?
O4 Tm1 N3 71.28(16) . 1_554 ?
O2 Tm1 N3 86.79(15) . 1_554 ?
O3 Tm1 N3 80.04(16) . 1_554 ?
O5 Tm1 N3 71.40(17) . 1_554 ?
O6 Tm1 N1 76.22(18) . 1_554 ?
O4 Tm1 N1 81.61(16) . 1_554 ?
O2 Tm1 N1 133.57(14) . 1_554 ?
O3 Tm1 N1 93.57(15) . 1_554 ?
O5 Tm1 N1 142.57(16) . 1_554 ?
N3 Tm1 N1 126.12(15) 1_554 1_554 ?
O6 Tm1 O1 72.57(16) . . ?
O4 Tm1 O1 70.05(14) . . ?
O2 Tm1 O1 52.98(13) . . ?
O3 Tm1 O1 148.99(15) . . ?
O5 Tm1 O1 116.44(14) . . ?
N3 Tm1 O1 127.74(15) 1_554 . ?
N1 Tm1 O1 80.70(13) 1_554 . ?
O6 Tm1 N2 122.78(18) . 1_554 ?
O4 Tm1 N2 74.85(15) . 1_554 ?
O2 Tm1 N2 146.28(15) . 1_554 ?
O3 Tm1 N2 67.21(15) . 1_554 ?
O5 Tm1 N2 110.24(15) . 1_554 ?
N3 Tm1 N2 64.23(15) 1_554 1_554 ?
N1 Tm1 N2 64.12(15) 1_554 1_554 ?
O1 Tm1 N2 133.15(14) . 1_554 ?
O6 Tm1 C8 75.92(18) . . ?
O4 Tm1 C8 144.91(16) . . ?
O2 Tm1 C8 99.84(17) . . ?
O3 Tm1 C8 27.19(16) . . ?
O5 Tm1 C8 26.81(16) . . ?
N3 Tm1 C8 73.66(18) 1_554 . ?
N1 Tm1 C8 119.01(18) 1_554 . ?
O1 Tm1 C8 137.04(16) . . ?
N2 Tm1 C8 88.65(16) 1_554 . ?
O6 Tm1 C2 79.22(18) . . ?
O4 Tm1 C2 75.08(16) . . ?
O2 Tm1 C2 26.40(15) . . ?
O3 Tm1 C2 142.86(16) . . ?
O5 Tm1 C2 93.77(15) . . ?
N3 Tm1 C2 109.11(17) 1_554 . ?
N1 Tm1 C2 107.39(16) 1_554 . ?
O1 Tm1 C2 26.70(14) . . ?
N2 Tm1 C2 149.66(16) 1_554 . ?
C8 Tm1 C2 118.90(17) . . ?
C2 O1 Tm1 89.2(3) . . ?
C2 O2 Tm1 95.5(3) . . ?
C8 O3 Tm1 92.0(3) . . ?
C8 O5 Tm1 92.1(4) . . ?
C25 O6 Tm1 155.3(6) . . ?
C5 N1 C13 118.1(5) . . ?
C5 N1 Tm1 121.6(4) . 1_556 ?
C13 N1 Tm1 119.9(4) . 1_556 ?
C1 N2 C6 119.4(4) . . ?
C1 N2 Tm1 119.8(3) . 1_556 ?
C6 N2 Tm1 119.0(3) . 1_556 ?
C20 N3 C4 119.0(5) . . ?
C20 N3 Tm1 119.0(4) . 1_556 ?
C4 N3 Tm1 121.5(4) . 1_556 ?
C15 N4 C23 116.7(6) . . ?
C19 N5 C17 118.2(5) . . ?
C22 N6 C27 117.4(7) . . ?
N2 C1 C10 122.0(5) . . ?
N2 C1 C5 115.7(5) . . ?
C10 C1 C5 122.3(5) . . ?
O2 C2 O1 121.8(5) . . ?
O2 C2 C14 118.8(5) . . ?
O1 C2 C14 119.3(5) . . ?
O2 C2 Tm1 58.1(3) . . ?
O1 C2 Tm1 64.1(3) . . ?
C14 C2 Tm1 169.2(4) . . ?
C12 C3 C9 119.5(6) . . ?
C12 C3 C8 119.7(6) . . ?
C9 C3 C8 120.8(6) . . ?
N3 C4 C21 120.7(5) . . ?
N3 C4 C6 116.4(5) . . ?
C21 C4 C6 122.9(5) . . ?
N1 C5 C16 122.3(5) . . ?
N1 C5 C1 115.9(5) . . ?
C16 C5 C1 121.8(5) . . ?
N2 C6 C18 121.6(5) . . ?
N2 C6 C4 115.6(5) . . ?
C18 C6 C4 122.8(5) . . ?
C16 C7 C11 118.2(6) . . ?
O5 C8 O3 121.9(6) . . ?
O5 C8 C3 119.3(6) . . ?
O3 C8 C3 118.8(5) . . ?
O5 C8 Tm1 61.1(3) . . ?
O3 C8 Tm1 60.8(3) . . ?
C3 C8 Tm1 177.4(4) . . ?
C17 C9 C3 117.9(6) . . ?
C14 C10 C1 118.7(5) . . ?
C13 C11 C7 119.5(6) . . ?
C3 C12 C19 118.3(6) . . ?
N1 C13 C11 122.6(6) . . ?
C10 C14 C18 119.2(5) . . ?
C10 C14 C2 121.1(5) . . ?
C18 C14 C2 119.6(5) . . ?
N4 C15 C26 123.8(8) . . ?
C7 C16 C5 119.2(6) . . ?
N5 C17 C9 123.2(6) . . ?
N5 C17 C23 115.0(5) . . ?
C9 C17 C23 121.7(6) . . ?
C14 C18 C6 119.0(5) . . ?
N5 C19 C12 122.8(6) . . ?
N5 C19 C22 115.7(6) . . ?
C12 C19 C22 121.5(6) . . ?
N3 C20 C31 123.2(6) . . ?
C4 C21 C32 120.0(6) . . ?
N6 C22 C33 124.1(7) . . ?
N6 C22 C19 116.3(6) . . ?
C33 C22 C19 119.6(6) . . ?
N4 C23 C24 123.9(6) . . ?
N4 C23 C17 117.3(6) . . ?
C24 C23 C17 118.7(6) . . ?
C23 C24 C30 117.5(8) . . ?
O7 C25 O6 129.2(9) . . ?
C15 C26 C30 118.8(7) . . ?
C29 C27 N6 123.3(8) . . ?
C33 C28 C29 119.1(8) . . ?
C27 C29 C28 118.3(8) . . ?
C26 C30 C24 119.2(8) . . ?
C20 C31 C32 118.9(6) . . ?
C21 C32 C31 118.1(6) . . ?
C28 C33 C22 117.6(8) . . ?

loop_
_geom_bond_atom_site_label_1
_geom_bond_atom_site_label_2
_geom_bond_distance
_geom_bond_site_symmetry_2
_geom_bond_publ_flag
Tm1 O6 2.250(5) . ?
Tm1 O4 2.345(4) . ?
Tm1 O2 2.390(4) . ?
Tm1 O3 2.417(4) . ?
Tm1 O5 2.425(4) . ?
Tm1 N3 2.465(5) 1_554 ?
Tm1 N1 2.477(5) 1_554 ?
Tm1 O1 2.519(4) . ?
Tm1 N2 2.531(4) 1_554 ?
Tm1 C8 2.768(6) . ?
Tm1 C2 2.801(5) . ?
O1 C2 1.259(7) . ?
O2 C2 1.251(7) . ?
O3 C8 1.265(7) . ?
O5 C8 1.249(7) . ?
O6 C25 1.207(9) . ?
O7 C25 1.197(10) . ?
N1 C5 1.354(7) . ?
N1 C13 1.347(7) . ?
N1 Tm1 2.477(5) 1_556 ?
N2 C1 1.339(7) . ?
N2 C6 1.355(7) . ?
N2 Tm1 2.531(4) 1_556 ?
N3 C20 1.342(8) . ?
N3 C4 1.352(7) . ?
N3 Tm1 2.465(5) 1_556 ?
N4 C15 1.343(9) . ?
N4 C23 1.338(9) . ?
N5 C19 1.343(8) . ?
N5 C17 1.346(8) . ?
N6 C22 1.327(9) . ?
N6 C27 1.351(9) . ?
C1 C10 1.403(7) . ?
C1 C5 1.484(7) . ?
C2 C14 1.508(7) . ?
C3 C12 1.395(9) . ?
C3 C9 1.400(8) . ?
C3 C8 1.503(8) . ?
C4 C21 1.392(8) . ?
C4 C6 1.468(8) . ?
C5 C16 1.399(8) . ?
C6 C18 1.400(7) . ?
C7 C16 1.392(9) . ?
C7 C11 1.394(9) . ?
C9 C17 1.396(8) . ?
C10 C14 1.395(8) . ?
C11 C13 1.389(9) . ?
C12 C19 1.401(9) . ?
C14 C18 1.387(8) . ?
C15 C26 1.386(12) . ?
C17 C23 1.489(8) . ?
C19 C22 1.494(9) . ?
C20 C31 1.379(9) . ?
C21 C32 1.402(10) . ?
C22 C33 1.398(10) . ?
C23 C24 1.399(10) . ?
C24 C30 1.401(11) . ?
C26 C30 1.371(13) . ?
C27 C29 1.378(12) . ?
C28 C33 1.388(11) . ?
C28 C29 1.403(13) . ?
C31 C32 1.386(10) . ?
